data_6000398
loop_
_publ_author_name
'Wickleder, M. S.'

_publ_section_title
;
 Synthesis, crystal structure, and thermal behavior of the rare earth
 sulfates (H5O2)M(SO4)(2) (M = Ho, Er, Y)
;
_journal_name_full 'Chemistry of Materials'
_journal_page_first 3212
_journal_page_last 3216
_journal_paper_doi 10.1021/cm980301w
_journal_volume 10
_journal_year 1998
_chemical_formula_sum 'Er H5 O10 S2'
_space_group_name_H-M_alt 'I 41/a m d'
_cell_angle_alpha 90.000
_cell_angle_beta 90.000
_cell_angle_gamma 90.000
_cell_length_a 6.8967
_cell_length_b 6.8967
_cell_length_c 17.1660
_cell_volume 816.49
_cod_database_code 6000398

loop_
_atom_site_label
_atom_site_fract_x
_atom_site_fract_y
_atom_site_fract_z
? ? ? ?
